data_4112160
loop_
_publ_author_name
'Duoli Sun'
'Sergiy V. Rosokha'
'Jay K. Kochi'

_publ_section_title
;
 Donor-Acceptor (Electronic) Coupling in the Precursor Complex to Organic
 Electron Transfer: Intermolecular and Intramolecular Self-Exchange
 between Phenothiazine Redox Centers
;
_journal_name_full 'Journal of the American Chemical Society'
_journal_page_first 1388
_journal_page_last 1401
_journal_paper_doi 10.1021/ja038746v
_journal_volume 126
_journal_year 2004
_chemical_compound_source 'chemical synthesis'
_chemical_formula_sum 'C32.5 H25 Cl13 N2 S2 Sb2'
_chemical_formula_weight 1212.02
_chemical_name_systematic
; 
 1,2-Bis(phenothiazin-10-ylmethyl)benzene dication 
 bis(hexachloroantimonate) salt, dichloromethane hemysolvate 
;
_space_group_IT_number 2
_symmetry_cell_setting triclinic
_symmetry_space_group_name_Hall '-P 1'
_symmetry_space_group_name_H-M 'P -1'
_atom_sites_solution_hydrogens geom
_atom_sites_solution_primary direct
_atom_sites_solution_secondary difmap
_audit_creation_method SHELXL
_cell_angle_alpha 96.2950(10)
_cell_angle_beta 99.8730(10)
_cell_angle_gamma 98.0620(10)
_cell_formula_units_Z 2
_cell_length_a 10.0687(5)
_cell_length_b 10.7149(5)
_cell_length_c 21.4747(11)
_cell_measurement_reflns_used 6750
_cell_measurement_temperature 123(2)
_cell_measurement_theta_max 30
_cell_measurement_theta_min 2
_cell_volume 2238.60(19)
_computing_cell_refinement 'SAINT V6.28 (BrukerAXS, 1997-2001)'
_computing_data_collection 'SMART V5.625 (BrukerAXS, 1997-2001)'
_computing_data_reduction 'SAINT & SADABS V2.06 (Sheldrick, 2000)'
_computing_molecular_graphics 'XP V5.06 (BrukerAXS, 1997-99)'
_computing_publication_material 'SHELXL-93, XCIF V5.05 (BrukerAXS, 1997-99)'
_computing_structure_refinement 'SHELXL-93 (Sheldrick, 1993)'
_computing_structure_solution 'SHELXS-86 (Sheldrick, 1990)'
_diffrn_ambient_temperature 123(2)
_diffrn_measurement_device 'Siemens SMART'
_diffrn_measurement_method
;
\w-scan, frame range 0.3 deg, hemisphere
;
_diffrn_radiation_monochromator graphite
_diffrn_radiation_source 'fine-focus sealed tube'
_diffrn_radiation_type MoK\a
_diffrn_radiation_wavelength 0.71073
_diffrn_reflns_av_R_equivalents 0.0247
_diffrn_reflns_av_sigmaI/netI 0.0463
_diffrn_reflns_limit_h_max 14
_diffrn_reflns_limit_h_min -14
_diffrn_reflns_limit_k_max 15
_diffrn_reflns_limit_k_min -15
_diffrn_reflns_limit_l_max 31
_diffrn_reflns_limit_l_min 0
_diffrn_reflns_number 24619
_diffrn_reflns_theta_max 31.98
_diffrn_reflns_theta_min 0.97
_exptl_absorpt_coefficient_mu 2.104
_exptl_absorpt_correction_T_max 1.000
_exptl_absorpt_correction_T_min 0.843
_exptl_absorpt_correction_type 'Semi-empirical (SADABS procedure)'
_exptl_crystal_colour black
_exptl_crystal_density_diffrn 1.798
_exptl_crystal_density_method none
_exptl_crystal_description needle
_exptl_crystal_F_000 1178
_exptl_crystal_size_max 0.2
_exptl_crystal_size_mid 0.03
_exptl_crystal_size_min 0.02
_refine_diff_density_max 2.123
_refine_diff_density_min -0.714
_refine_diff_density_rms 0.168
_refine_ls_extinction_method none
_refine_ls_goodness_of_fit_all 1.004
_refine_ls_goodness_of_fit_obs 1.040
_refine_ls_hydrogen_treatment
;
 riding model with Uiso=1.2Uiso/eq of an adjacent carbon atom
;
_refine_ls_matrix_type full
_refine_ls_number_parameters 479
_refine_ls_number_reflns 13902
_refine_ls_number_restraints 3
_refine_ls_restrained_S_all 1.087
_refine_ls_restrained_S_obs 1.041
_refine_ls_R_factor_all 0.0772
_refine_ls_R_factor_obs 0.0524
_refine_ls_shift/esd_max 0.036
_refine_ls_shift/esd_mean 0.001
_refine_ls_structure_factor_coef Fsqd
_refine_ls_weighting_details 'w=1/[\s^2^(Fo^2^)+(0.0827P)^2^+2.4976P] where P=(Fo^2^+2Fc^2^)/3'
_refine_ls_weighting_scheme calc
_refine_ls_wR_factor_all 0.1619
_refine_ls_wR_factor_obs 0.1320
_reflns_number_observed 10121
_reflns_number_total 13938
_reflns_observed_criterion >2sigma(I)
_cod_data_source_file ja038746vsi20030929_123119.cif
_cod_data_source_block sunysx
_cod_depositor_comments
;
The following automatic conversions were performed:

'_refine_ls_weighting_scheme' value 'calc
w=1/[\s^2^(Fo^2^)+(0.0827P)^2^+2.4976P] where P=(Fo^2^+2Fc^2^)/3' was
changed to 'calc'. New tag '_refine_ls_weighting_details' was
created. The value of the new tag was set to
'w=1/[\s^2^(Fo^2^)+(0.0827P)^2^+2.4976P] where P=(Fo^2^+2Fc^2^)/3'.

Automatic conversion script
Id: cif_fix_values 3143 2015-03-26 13:38:13Z robertas 
;
_cod_original_cell_volume 2238.6(2)
_cod_original_formula_sum 'C32.50 H25 Cl13 N2 S2 Sb2'
_cod_database_code 4112160

loop_
_symmetry_equiv_pos_as_xyz
'x, y, z'
'-x, -y, -z'

loop_
_atom_site_aniso_label
_atom_site_aniso_U_11
_atom_site_aniso_U_22
_atom_site_aniso_U_33
_atom_site_aniso_U_23
_atom_site_aniso_U_13
_atom_site_aniso_U_12
Sb1 0.02346(13) 0.03133(14) 0.03765(15) 0.00725(11) 0.00852(10) -0.00072(10)
Cl1 0.0445(6) 0.0358(5) 0.0592(7) 0.0171(5) 0.0278(5) 0.0063(4)
Cl2 0.0425(6) 0.0568(7) 0.0407(6) -0.0002(5) 0.0178(5) -0.0134(5)
Cl3 0.0365(6) 0.0777(9) 0.0389(6) -0.0009(6) 0.0062(4) -0.0160(6)
Cl4 0.0670(9) 0.0673(9) 0.0666(9) -0.0242(7) 0.0291(7) -0.0375(7)
Cl5 0.0463(7) 0.0599(7) 0.0586(7) 0.0293(6) 0.0104(6) 0.0159(6)
Cl6 0.0757(11) 0.0927(12) 0.136(2) 0.0629(13) 0.0580(12) 0.0575(10)
Sb2 0.0334(2) 0.0644(3) 0.0328(2) 0.0206(2) 0.0096(2) 0.0178(2)
Cl7 0.0459(6) 0.0811(9) 0.0340(5) 0.0209(6) 0.0055(5) 0.0219(6)
Cl8 0.0504(7) 0.0671(8) 0.0466(6) 0.0212(6) 0.0128(5) 0.0216(6)
Cl9 0.0368(6) 0.0796(9) 0.0497(7) 0.0270(6) 0.0143(5) 0.0161(6)
Sb3 0.0281(2) 0.0260(2) 0.0287(2) 0.00333(13) 0.00379(13) 0.00205(13)
Cl10 0.0480(6) 0.0384(5) 0.0520(6) 0.0133(5) 0.0137(5) 0.0172(5)
Cl11 0.0343(5) 0.0542(7) 0.0396(6) -0.0112(5) 0.0024(4) -0.0016(5)
Cl12 0.0472(6) 0.0345(5) 0.0400(5) 0.0046(4) 0.0177(5) -0.0008(4)
S1 0.0317(5) 0.0374(5) 0.0463(6) 0.0138(5) -0.0026(4) 0.0108(4)
S2 0.0261(5) 0.0371(5) 0.0449(6) 0.0140(4) -0.0068(4) 0.0019(4)
N1 0.0220(15) 0.034(2) 0.034(2) 0.0131(14) 0.0003(12) 0.0047(13)
N2 0.0204(14) 0.0252(14) 0.032(2) 0.0099(12) 0.0007(12) 0.0028(11)
C1 0.023(2) 0.041(2) 0.039(2) 0.014(2) -0.002(2) 0.003(2)
C2 0.030(2) 0.044(3) 0.069(3) 0.020(2) -0.008(2) -0.003(2)
C3 0.037(3) 0.053(3) 0.089(4) 0.016(3) -0.013(3) -0.006(2)
C4 0.030(2) 0.061(3) 0.085(4) 0.006(3) -0.020(3) 0.004(2)
C5 0.030(2) 0.052(3) 0.063(3) 0.008(2) -0.015(2) 0.010(2)
C6 0.022(2) 0.039(2) 0.045(2) 0.007(2) -0.001(2) 0.008(2)
C7 0.022(2) 0.032(2) 0.039(2) 0.008(2) 0.0042(15) 0.0088(14)
C8 0.032(2) 0.029(2) 0.051(2) 0.006(2) 0.012(2) 0.006(2)
C9 0.034(2) 0.030(2) 0.055(3) 0.000(2) 0.009(2) 0.001(2)
C10 0.027(2) 0.043(2) 0.039(2) 0.004(2) -0.001(2) 0.002(2)
C11 0.024(2) 0.041(2) 0.037(2) 0.009(2) -0.0035(15) 0.005(2)
C12 0.024(2) 0.032(2) 0.032(2) 0.0068(15) 0.0046(14) 0.0031(14)
C13 0.025(2) 0.036(2) 0.038(2) 0.017(2) 0.001(2) 0.006(2)
C14 0.022(2) 0.030(2) 0.038(2) 0.013(2) 0.0016(14) 0.0003(14)
C15 0.036(2) 0.042(2) 0.036(2) 0.014(2) 0.001(2) 0.004(2)
C16 0.054(3) 0.043(2) 0.033(2) 0.006(2) 0.004(2) 0.004(2)
C17 0.048(3) 0.040(2) 0.042(2) 0.007(2) 0.009(2) 0.012(2)
C18 0.034(2) 0.031(2) 0.040(2) 0.006(2) 0.001(2) 0.007(2)
C19 0.023(2) 0.025(2) 0.034(2) 0.0076(14) -0.0004(14) -0.0007(13)
C20 0.023(2) 0.025(2) 0.035(2) 0.0062(14) 0.0023(14) 0.0026(13)
C21 0.022(2) 0.028(2) 0.037(2) 0.004(2) 0.0034(14) 0.0016(14)
C22 0.024(2) 0.036(2) 0.042(2) 0.013(2) 0.004(2) 0.003(2)
C23 0.034(2) 0.036(2) 0.053(3) 0.020(2) 0.007(2) 0.001(2)
C24 0.032(2) 0.042(2) 0.065(3) 0.017(2) 0.006(2) -0.006(2)
C25 0.027(2) 0.045(2) 0.050(3) 0.012(2) 0.000(2) -0.005(2)
C26 0.023(2) 0.036(2) 0.039(2) 0.011(2) 0.0018(15) 0.0032(15)
C27 0.026(2) 0.029(2) 0.039(2) 0.009(2) 0.002(2) 0.0059(15)
C28 0.045(2) 0.033(2) 0.036(2) 0.011(2) 0.000(2) 0.010(2)
C29 0.052(3) 0.031(2) 0.043(2) 0.014(2) 0.000(2) 0.001(2)
C30 0.044(3) 0.030(2) 0.046(2) 0.010(2) 0.000(2) -0.004(2)
C31 0.035(2) 0.029(2) 0.037(2) 0.006(2) -0.001(2) 0.001(2)
C32 0.026(2) 0.026(2) 0.032(2) 0.0075(14) 0.0013(14) 0.0038(14)

loop_
_atom_site_label
_atom_site_type_symbol
_atom_site_fract_x
_atom_site_fract_y
_atom_site_fract_z
_atom_site_U_iso_or_equiv
_atom_site_thermal_displace_type
_atom_site_occupancy
_atom_site_calc_flag
_atom_site_refinement_flags
_atom_site_disorder_group
Sb1 Sb 0.07685(3) 0.41590(2) -0.214632(13) 0.03080(8) Uani 1 d . .
Cl1 Cl 0.21081(12) 0.47477(10) -0.29026(6) 0.0436(3) Uani 1 d . .
Cl2 Cl -0.05651(12) 0.36140(12) -0.13782(6) 0.0481(3) Uani 1 d . .
Cl3 Cl -0.06786(13) 0.25677(14) -0.29084(6) 0.0543(3) Uani 1 d . .
Cl4 Cl 0.2190(2) 0.57496(15) -0.13890(8) 0.0723(5) Uani 1 d . .
Cl5 Cl 0.21947(13) 0.26631(13) -0.18502(7) 0.0525(3) Uani 1 d . .
Cl6 Cl -0.0635(2) 0.5661(2) -0.24456(11) 0.0890(7) Uani 1 d . .
Sb2 Sb 0.5000 0.0000 0.5000 0.04110(12) Uani 1 d S .
Cl7 Cl 0.39350(13) -0.00901(14) 0.39265(5) 0.0518(3) Uani 1 d . .
Cl8 Cl 0.45333(14) 0.21011(13) 0.52231(6) 0.0521(3) Uani 1 d . .
Cl9 Cl 0.71303(12) 0.08279(14) 0.47578(6) 0.0526(3) Uani 1 d . .
Sb3 Sb 0.5000 0.0000 0.0000 0.02807(9) Uani 1 d S .
Cl10 Cl 0.38163(13) 0.17337(11) -0.01409(6) 0.0441(3) Uani 1 d . .
Cl11 Cl 0.34057(12) -0.12686(12) -0.08378(6) 0.0455(3) Uani 1 d . .
Cl12 Cl 0.64120(12) 0.06540(10) -0.07232(5) 0.0402(2) Uani 1 d . .
S1 S 0.79831(11) -1.15438(11) 0.36248(6) 0.0385(2) Uani 1 d . .
S2 S 0.06474(11) -0.72804(10) 0.02332(6) 0.0373(2) Uani 1 d . .
N1 N 0.7026(3) -0.9347(3) 0.2909(2) 0.0302(7) Uani 1 d . .
N2 N 0.3070(3) -0.7190(3) 0.1359(2) 0.0261(6) Uani 1 d . .
C1 C 0.8312(4) -0.9105(4) 0.3304(2) 0.0349(9) Uani 1 d . .
C2 C 0.9118(5) -0.7890(5) 0.3398(3) 0.0495(12) Uani 1 d . .
H2A H 0.8767(5) -0.7221(5) 0.3202(3) 0.059 Uiso 1 calc R .
C3 C 1.0397(6) -0.7662(6) 0.3765(3) 0.063(2) Uani 1 d . .
H3A H 1.0927(6) -0.6838(6) 0.3814(3) 0.076 Uiso 1 calc R .
C4 C 1.0945(5) -0.8613(6) 0.4073(3) 0.063(2) Uani 1 d . .
H4A H 1.1842(5) -0.8442(6) 0.4323(3) 0.076 Uiso 1 calc R .
C5 C 1.0177(5) -0.9788(5) 0.4009(3) 0.0506(12) Uani 1 d . .
H5A H 1.0537(5) -1.0436(5) 0.4221(3) 0.061 Uiso 1 calc R .
C6 C 0.8852(4) -1.0051(4) 0.3631(2) 0.0357(9) Uani 1 d . .
C7 C 0.6420(4) -1.1519(4) 0.3159(2) 0.0304(8) Uani 1 d . .
C8 C 0.5469(4) -1.2630(4) 0.3082(2) 0.0365(9) Uani 1 d . .
H8A H 0.5694(4) -1.3317(4) 0.3302(2) 0.044 Uiso 1 calc R .
C9 C 0.4228(5) -1.2746(4) 0.2697(2) 0.0406(10) Uani 1 d . .
H9A H 0.3588(5) -1.3508(4) 0.2647(2) 0.049 Uiso 1 calc R .
C10 C 0.3900(4) -1.1737(4) 0.2374(2) 0.0376(9) Uani 1 d . .
H10A H 0.3033(4) -1.1819(4) 0.2102(2) 0.045 Uiso 1 calc R .
C11 C 0.4807(4) -1.0627(4) 0.2443(2) 0.0350(9) Uani 1 d . .
H11A H 0.4558(4) -0.9950(4) 0.2220(2) 0.042 Uiso 1 calc R .
C12 C 0.6111(4) -1.0476(4) 0.2842(2) 0.0291(7) Uani 1 d . .
C13 C 0.6598(4) -0.8362(4) 0.2521(2) 0.0325(8) Uani 1 d . .
H13A H 0.6117(4) -0.8782(4) 0.2092(2) 0.039 Uiso 1 calc R .
H13B H 0.7424(4) -0.7796(4) 0.2467(2) 0.039 Uiso 1 calc R .
C14 C 0.5672(4) -0.7561(4) 0.2810(2) 0.0300(8) Uani 1 d . .
C15 C 0.5850(5) -0.7253(4) 0.3469(2) 0.0385(9) Uani 1 d . .
H15A H 0.6521(5) -0.7590(4) 0.3739(2) 0.046 Uiso 1 calc R .
C16 C 0.5060(5) -0.6460(4) 0.3737(2) 0.0440(10) Uani 1 d . .
H16A H 0.5184(5) -0.6270(4) 0.4188(2) 0.053 Uiso 1 calc R .
C17 C 0.4095(5) -0.5945(4) 0.3352(2) 0.0428(10) Uani 1 d . .
H17A H 0.3575(5) -0.5381(4) 0.3536(2) 0.051 Uiso 1 calc R .
C18 C 0.3894(4) -0.6259(4) 0.2694(2) 0.0356(9) Uani 1 d . .
H18A H 0.3221(4) -0.5916(4) 0.2429(2) 0.043 Uiso 1 calc R .
C19 C 0.4663(4) -0.7069(3) 0.2418(2) 0.0284(7) Uani 1 d . .
C20 C 0.4394(4) -0.7431(4) 0.1704(2) 0.0281(7) Uani 1 d . .
H20A H 0.5137(4) -0.6956(4) 0.1533(2) 0.034 Uiso 1 calc R .
H20B H 0.4438(4) -0.8348(4) 0.1610(2) 0.034 Uiso 1 calc R .
C21 C 0.1937(4) -0.8119(4) 0.1313(2) 0.0295(8) Uani 1 d . .
C22 C 0.1904(4) -0.8973(4) 0.1768(2) 0.0339(8) Uani 1 d . .
H22A H 0.2633(4) -0.8872(4) 0.2124(2) 0.041 Uiso 1 calc R .
C23 C 0.0824(5) -0.9952(4) 0.1699(2) 0.0409(10) Uani 1 d . .
H23A H 0.0811(5) -1.0512(4) 0.2013(2) 0.049 Uiso 1 calc R .
C24 C -0.0252(5) -1.0135(5) 0.1177(3) 0.0470(11) Uani 1 d . .
H24A H -0.0970(5) -1.0837(5) 0.1126(3) 0.056 Uiso 1 calc R .
C25 C -0.0273(5) -0.9301(4) 0.0739(2) 0.0424(10) Uani 1 d . .
H25A H -0.1013(5) -0.9419(4) 0.0387(2) 0.051 Uiso 1 calc R .
C26 C 0.0797(4) -0.8266(4) 0.0806(2) 0.0329(8) Uani 1 d . .
C27 C 0.2011(4) -0.6087(4) 0.0514(2) 0.0314(8) Uani 1 d . .
C28 C 0.2095(5) -0.5047(4) 0.0168(2) 0.0382(9) Uani 1 d . .
H28A H 0.1403(5) -0.5026(4) -0.0191(2) 0.046 Uiso 1 calc R .
C29 C 0.3163(5) -0.4071(4) 0.0343(2) 0.0431(10) Uani 1 d . .
H29A H 0.3219(5) -0.3376(4) 0.0105(2) 0.052 Uiso 1 calc R .
C30 C 0.4180(5) -0.4089(4) 0.0875(2) 0.0417(10) Uani 1 d . .
H30A H 0.4908(5) -0.3392(4) 0.1001(2) 0.050 Uiso 1 calc R .
C31 C 0.4139(4) -0.5093(4) 0.1215(2) 0.0351(9) Uani 1 d . .
H31A H 0.4838(4) -0.5088(4) 0.1574(2) 0.042 Uiso 1 calc R .
C32 C 0.3070(4) -0.6137(3) 0.1038(2) 0.0281(7) Uani 1 d . .
Cl1A Cl 0.0013(8) 0.6924(7) 0.4670(4) 0.083(2) Uiso 0.279(5) d PD 1
Cl2A Cl 0.2221(14) 0.5463(13) 0.4786(7) 0.154(5) Uiso 0.279(5) d PD 1
C1A C 0.0872(22) 0.5953(20) 0.4487(11) 0.062(5) Uiso 0.279(5) d PD 1
H1AA H 0.1072(22) 0.6181(20) 0.4074(11) 0.074 Uiso 0.279(5) calc PR 1
H1AB H 0.0198(22) 0.5159(20) 0.4374(11) 0.074 Uiso 0.279(5) calc PR 1
Cl1B Cl -0.0445(17) 0.5593(17) 0.4627(9) 0.160(7) Uiso 0.221(5) d PD 2
Cl2B Cl -0.2968(11) 0.5334(10) 0.5181(5) 0.091(3) Uiso 0.221(5) d PD 2
C1B C -0.1810(21) 0.5409(22) 0.4743(11) 0.047(5) Uiso 0.221(5) d PD 2
H1BA H -0.2129(21) 0.4570(22) 0.4478(11) 0.056 Uiso 0.221(5) calc PR 2
H1BB H -0.2173(21) 0.6013(22) 0.4467(11) 0.056 Uiso 0.221(5) calc PR 2

loop_
_atom_type_symbol
_atom_type_description
_atom_type_scat_dispersion_real
_atom_type_scat_dispersion_imag
_atom_type_scat_source
C C 0.0033 0.0016 'International Tables Vol C Tables 4.2.6.8 and 6.1.1.4'
H H 0.0000 0.0000 'International Tables Vol C Tables 4.2.6.8 and 6.1.1.4'
N N 0.0061 0.0033 'International Tables Vol C Tables 4.2.6.8 and 6.1.1.4'
S S 0.1246 0.1234 'International Tables Vol C Tables 4.2.6.8 and 6.1.1.4'
Cl Cl 0.1484 0.1585 'International Tables Vol C Tables 4.2.6.8 and 6.1.1.4'
Sb Sb -0.5866 1.5461 'International Tables Vol C Tables 4.2.6.8 and 6.1.1.4'

loop_
_geom_angle_atom_site_label_1
_geom_angle_atom_site_label_2
_geom_angle_atom_site_label_3
_geom_angle
_geom_angle_site_symmetry_1
_geom_angle_site_symmetry_3
Cl4 Sb1 Cl6 89.23(8) . .
Cl4 Sb1 Cl3 179.50(6) . .
Cl6 Sb1 Cl3 90.32(7) . .
Cl4 Sb1 Cl1 88.67(5) . .
Cl6 Sb1 Cl1 89.38(5) . .
Cl3 Sb1 Cl1 91.53(4) . .
Cl4 Sb1 Cl5 90.55(6) . .
Cl6 Sb1 Cl5 179.42(5) . .
Cl3 Sb1 Cl5 89.91(5) . .
Cl1 Sb1 Cl5 90.08(4) . .
Cl4 Sb1 Cl2 90.32(4) . .
Cl6 Sb1 Cl2 89.96(5) . .
Cl3 Sb1 Cl2 89.48(4) . .
Cl1 Sb1 Cl2 178.80(4) . .
Cl5 Sb1 Cl2 90.58(5) . .
Cl7 Sb2 Cl7 180.0 2_656 .
Cl7 Sb2 Cl9 90.55(4) 2_656 2_656
Cl7 Sb2 Cl9 89.45(4) . 2_656
Cl7 Sb2 Cl9 89.45(4) 2_656 .
Cl7 Sb2 Cl9 90.55(4) . .
Cl9 Sb2 Cl9 180.0 2_656 .
Cl7 Sb2 Cl8 90.10(5) 2_656 2_656
Cl7 Sb2 Cl8 89.91(5) . 2_656
Cl9 Sb2 Cl8 90.15(5) 2_656 2_656
Cl9 Sb2 Cl8 89.85(5) . 2_656
Cl7 Sb2 Cl8 89.91(5) 2_656 .
Cl7 Sb2 Cl8 90.09(5) . .
Cl9 Sb2 Cl8 89.85(5) 2_656 .
Cl9 Sb2 Cl8 90.15(5) . .
Cl8 Sb2 Cl8 180.0 2_656 .
Cl11 Sb3 Cl11 180.0 2_655 .
Cl11 Sb3 Cl10 90.07(5) 2_655 2_655
Cl11 Sb3 Cl10 89.94(5) . 2_655
Cl11 Sb3 Cl10 89.94(5) 2_655 .
Cl11 Sb3 Cl10 90.06(5) . .
Cl10 Sb3 Cl10 180.0 2_655 .
Cl11 Sb3 Cl12 90.97(4) 2_655 2_655
Cl11 Sb3 Cl12 89.03(4) . 2_655
Cl10 Sb3 Cl12 90.82(4) 2_655 2_655
Cl10 Sb3 Cl12 89.18(4) . 2_655
Cl11 Sb3 Cl12 89.03(4) 2_655 .
Cl11 Sb3 Cl12 90.96(4) . .
Cl10 Sb3 Cl12 89.18(4) 2_655 .
Cl10 Sb3 Cl12 90.82(4) . .
Cl12 Sb3 Cl12 180.0 2_655 .
C6 S1 C7 103.2(2) . .
C26 S2 C27 102.5(2) . .
C12 N1 C1 124.2(3) . .
C12 N1 C13 117.0(3) . .
C1 N1 C13 118.8(3) . .
C21 N2 C32 123.9(3) . .
C21 N2 C20 117.5(3) . .
C32 N2 C20 118.1(3) . .
N1 C1 C2 120.7(4) . .
N1 C1 C6 121.9(4) . .
C2 C1 C6 117.4(4) . .
C3 C2 C1 120.9(5) . .
C2 C3 C4 121.5(5) . .
C5 C4 C3 119.2(5) . .
C4 C5 C6 120.6(5) . .
C1 C6 C5 120.4(4) . .
C1 C6 S1 124.3(3) . .
C5 C6 S1 115.2(3) . .
C8 C7 C12 120.8(4) . .
C8 C7 S1 115.8(3) . .
C12 C7 S1 123.3(3) . .
C9 C8 C7 121.0(4) . .
C8 C9 C10 119.4(4) . .
C11 C10 C9 121.1(4) . .
C10 C11 C12 120.8(4) . .
N1 C12 C7 122.7(3) . .
N1 C12 C11 120.4(3) . .
C7 C12 C11 116.8(4) . .
N1 C13 C14 113.7(3) . .
C15 C14 C19 118.9(4) . .
C15 C14 C13 120.4(4) . .
C19 C14 C13 120.6(4) . .
C16 C15 C14 120.8(4) . .
C17 C16 C15 120.4(4) . .
C16 C17 C18 119.3(4) . .
C17 C18 C19 121.0(4) . .
C18 C19 C14 119.4(4) . .
C18 C19 C20 120.1(3) . .
C14 C19 C20 120.5(4) . .
N2 C20 C19 115.4(3) . .
N2 C21 C22 120.3(3) . .
N2 C21 C26 121.9(3) . .
C22 C21 C26 117.9(3) . .
C23 C22 C21 120.5(4) . .
C22 C23 C24 121.1(4) . .
C25 C24 C23 119.8(4) . .
C24 C25 C26 120.5(4) . .
C25 C26 C21 120.1(4) . .
C25 C26 S2 116.1(3) . .
C21 C26 S2 123.8(3) . .
C28 C27 C32 119.8(4) . .
C28 C27 S2 116.0(3) . .
C32 C27 S2 124.0(3) . .
C29 C28 C27 120.3(4) . .
C28 C29 C30 120.2(4) . .
C31 C30 C29 120.9(4) . .
C30 C31 C32 120.6(4) . .
N2 C32 C31 120.7(3) . .
N2 C32 C27 121.2(3) . .
C31 C32 C27 118.1(3) . .
Cl1A C1A Cl2A 138.2(16) . .
C1B Cl1B Cl1B 96.9(15) . 2_566
Cl1B C1B Cl2B 155.3(19) . .

loop_
_geom_bond_atom_site_label_1
_geom_bond_atom_site_label_2
_geom_bond_distance
_geom_bond_site_symmetry_2
Sb1 Cl4 2.3469(13) .
Sb1 Cl6 2.3561(15) .
Sb1 Cl3 2.3626(12) .
Sb1 Cl1 2.3647(10) .
Sb1 Cl5 2.3647(12) .
Sb1 Cl2 2.3698(10) .
Sb2 Cl7 2.3553(11) 2_656
Sb2 Cl7 2.3554(11) .
Sb2 Cl9 2.3681(12) 2_656
Sb2 Cl9 2.3681(12) .
Sb2 Cl8 2.3782(14) 2_656
Sb2 Cl8 2.3782(14) .
Sb3 Cl11 2.3499(11) 2_655
Sb3 Cl11 2.3500(11) .
Sb3 Cl10 2.3629(11) 2_655
Sb3 Cl10 2.3629(11) .
Sb3 Cl12 2.3749(10) 2_655
Sb3 Cl12 2.3750(10) .
S1 C6 1.709(4) .
S1 C7 1.719(4) .
S2 C26 1.708(4) .
S2 C27 1.714(4) .
N1 C12 1.391(5) .
N1 C1 1.395(5) .
N1 C13 1.479(5) .
N2 C21 1.386(5) .
N2 C32 1.386(4) .
N2 C20 1.481(5) .
C1 C2 1.409(6) .
C1 C6 1.413(6) .
C2 C3 1.364(7) .
C3 C4 1.401(8) .
C4 C5 1.361(8) .
C5 C6 1.411(6) .
C7 C8 1.394(6) .
C7 C12 1.415(5) .
C8 C9 1.357(7) .
C9 C10 1.395(6) .
C10 C11 1.371(6) .
C11 C12 1.418(5) .
C13 C14 1.517(6) .
C14 C15 1.392(6) .
C14 C19 1.405(5) .
C15 C16 1.387(7) .
C16 C17 1.380(7) .
C17 C18 1.389(7) .
C18 C19 1.392(6) .
C19 C20 1.507(5) .
C21 C22 1.412(5) .
C21 C26 1.417(6) .
C22 C23 1.377(6) .
C23 C24 1.395(7) .
C24 C25 1.366(6) .
C25 C26 1.409(6) .
C27 C28 1.408(5) .
C27 C32 1.422(5) .
C28 C29 1.360(6) .
C29 C30 1.401(7) .
C30 C31 1.364(6) .
C31 C32 1.408(5) .
Cl1A C1A 1.50(2) .
Cl2A C1A 1.58(2) .
Cl1B C1B 1.43(2) .
Cl1B Cl1B 2.29(4) 2_566
Cl2B C1B 1.62(2) .
